data_1504371
loop_
_publ_author_name
'Piccoli, Paula M. B.'
'Koetzle, Thomas F.'
'Schultz, Arthur J.'
'Zhurova, Elizabeth A.'
'Stare, Jernej'
'Pinkerton, A. Alan'
'Eckert, Juergen'
'Hadzi, Dusan'

_publ_section_title
;
 Variable temperature neutron diffraction and X-ray charge density studies
 of tetraacetylethane.
;
_journal_issue 29
_journal_name_full 'The journal of physical chemistry. A'
_journal_page_first 6667
_journal_page_last 6677
_journal_paper_doi 10.1021/jp800204r
_journal_volume 112
_journal_year 2008
_chemical_formula_sum 'C5 H7 O2'
_chemical_formula_weight 99.11
_chemical_name_common tetraacetylethane
_chemical_name_systematic
;
3,4-diacetyl-2,5-hexanedione
;
_space_group_IT_number 60
_symmetry_cell_setting orthorhombic
_symmetry_space_group_name_Hall '-P 2n 2ab'
_symmetry_space_group_name_H-M 'P b c n'
_cell_angle_alpha 90.0
_cell_angle_beta 90.0
_cell_angle_gamma 90.0
_cell_formula_units_Z 8
_cell_length_a 9.0620(10)
_cell_length_b 9.2160(20)
_cell_length_c 11.4110(20)
_cell_measurement_reflns_used 6348
_cell_measurement_temperature 40(1)
_cell_volume 953.0(3)
_diffrn_measured_fraction_theta_full 'not applicable to TOF Laue technique'
_diffrn_measured_fraction_theta_max 'not applicable to TOF Laue technique'
_diffrn_measurement_device_type 'IPNS single crystal diffractometer'
_diffrn_measurement_method 'Time-of-flight Laue'
_diffrn_radiation_monochromator 'not applicable to TOF Laue technique'
_diffrn_radiation_probe neutron
_diffrn_radiation_source 'Intense Pulsed Neutron Source'
_diffrn_radiation_type neutron
_diffrn_radiation_wavelength 0.7-4.2
_diffrn_reflns_limit_h_max 4
_diffrn_reflns_limit_h_min -18
_diffrn_reflns_limit_k_max 7
_diffrn_reflns_limit_k_min -18
_diffrn_reflns_limit_l_max 11
_diffrn_reflns_limit_l_min -23
_diffrn_reflns_number 6348
_diffrn_reflns_theta_full 'not applicable to TOF Laue technique'
_diffrn_reflns_theta_max 'not applicable to TOF Laue technique'
_diffrn_reflns_theta_min 'not applicable to TOF Laue technique'
_diffrn_standards_decay_% 0
_diffrn_standards_number 0
_exptl_absorpt_coefficient_mu '1.496 + 1.114\l cm^-1^'
_exptl_absorpt_correction_T_max 0.559
_exptl_absorpt_correction_T_min 0.114
_exptl_absorpt_correction_type gaussian
_exptl_absorpt_process_details '(IPNS ANVRED; local program'
_exptl_crystal_colour colorless
_exptl_crystal_density_diffrn 1.374
_exptl_crystal_density_method 'not measured'
_exptl_crystal_description block
_exptl_crystal_F_000 149
_exptl_crystal_size_max 4
_exptl_crystal_size_mid 4
_exptl_crystal_size_min 2
_pd_block_id 2007-04-03T09:41|TAE40_phase1|Paula_M._B._Piccoli||
_pd_phase_name 'TAE at 40 K'
_cod_data_source_file jp800204r-file004.cif
_cod_data_source_block TAE40_phase_1
_cod_depositor_comments
;
The following automatic conversions were performed:

'_exptl_absorpt_correction_type' value 'Gaussian' changed to
'gaussian' according to
/home/saulius/struct/CIF-dictionaries/cif_core.dic dictionary named
'cif_core.dic' version 2.4.1 from 2010-06-29.

Automatic conversion script
Id: cif_fix_values 1715 2011-07-08 13:25:40Z adriana 
;
_cod_original_cell_volume 952.99(29)
_cod_database_code 1504371

loop_
_symmetry_equiv_pos_site_id
_symmetry_equiv_pos_as_xyz
1 +x,+y,+z
2 -x+1/2,+y+1/2,+z
3 +x,-y,+z+1/2
4 -x+1/2,-y+1/2,+z+1/2
-1 -x,-y,-z
-2 +x+1/2,-y+1/2,-z
-3 -x,+y,-z+1/2
-4 +x+1/2,+y+1/2,-z+1/2

loop_
_atom_site_aniso_label
_atom_site_aniso_U_11
_atom_site_aniso_U_12
_atom_site_aniso_U_13
_atom_site_aniso_U_22
_atom_site_aniso_U_23
_atom_site_aniso_U_33
O1 0.00604(23) 0.00005(21) -0.00173(21) 0.01175(32) 0.00304(24) 0.01125(27)
O2 0.00635(23) -0.00133(21) -0.00004(21) 0.01155(32) 0.00159(24) 0.01191(28)
C1 0.00596(18) -0.00027(17) -0.00051(17) 0.00786(25) 0.00059(19) 0.00840(21)
C2 0.00486(19) -0.00053(17) -0.00052(16) 0.00759(25) 0.00027(19) 0.00813(21)
C3 0.00629(19) -0.00047(17) 0.00023(18) 0.00803(25) 0.00162(19) 0.00867(21)
C4 0.00913(21) -0.00120(20) -0.00032(19) 0.01027(30) 0.00181(21) 0.01020(24)
C5 0.00909(21) -0.00083(20) -0.00040(19) 0.01106(29) 0.00375(21) 0.01143(24)
H1 0.0179(6) 0.0037(6) -0.0064(6) 0.0295(9) -0.0014(7) 0.0315(8)
H2 0.0363(8) -0.0164(7) 0.0012(7) 0.0301(10) -0.0066(7) 0.0264(8)
H3 0.0276(7) -0.0023(7) -0.0095(7) 0.0404(11) 0.0207(8) 0.0322(8)
H4 0.0321(8) 0.0037(7) 0.0166(7) 0.0278(10) 0.0000(7) 0.0375(9)
H5 0.0173(6) 0.0085(6) 0.0019(6) 0.0441(12) 0.0152(9) 0.0428(10)
H6 0.0381(9) -0.0154(7) -0.0150(8) 0.0259(10) 0.0115(8) 0.0484(11)
H7 0.0587(13) 0.0179(9) 0.0010(8) 0.0414(12) -0.0019(7) 0.0166(6)

loop_
_atom_site_type_symbol
_atom_site_label
_atom_site_fract_x
_atom_site_fract_y
_atom_site_fract_z
_atom_site_occupancy
_atom_site_thermal_displace_type
_atom_site_U_iso_or_equiv
_atom_site_symmetry_multiplicity
O O1 -0.77750(7) -0.24514(9) 0.12988(6) 1.0 Uani 0.00968 8
O O2 -0.82026(8) -0.43255(9) 0.27570(6) 1.0 Uani 0.00994 8
C C1 -0.64008(6) -0.25235(7) 0.14892(5) 1.0 Uani 0.00741 8
C C2 -0.58055(6) -0.34700(7) 0.23705(5) 1.0 Uani 0.00686 8
C C3 -0.67812(6) -0.43755(7) 0.29549(5) 1.0 Uani 0.00766 8
C C4 -0.54036(7) -0.16048(7) 0.07609(6) 1.0 Uani 0.00987 8
C C5 -0.63238(7) -0.54668(8) 0.38468(5) 1.0 Uani 0.01053 8
H H1 -0.83194(15) -0.35005(20) 0.20893(15) 1.0 Uani 0.02627 8
H H2 -0.48519(20) -0.08183(21) 0.13126(15) 1.0 Uani 0.0309 8
H H3 -0.60456(20) -0.10598(24) 0.00931(16) 1.0 Uani 0.0334 8
H H4 -0.45443(20) -0.22428(21) 0.03526(17) 1.0 Uani 0.03248 8
H H5 -0.51671(17) -0.57367(24) 0.37832(17) 1.0 Uani 0.03473 8
H H6 -0.69824(21) -0.64366(22) 0.37553(19) 1.0 Uani 0.03746 8
H H7 -0.65390(26) -0.50350(24) 0.47151(14) 1.0 Uani 0.03887 8

loop_
_atom_type_symbol
_atom_type_number_in_cell
O 16.0
C 40.0
H 56.0

loop_
_geom_angle_atom_site_label_1
_geom_angle_atom_site_label_2
_geom_angle_atom_site_label_3
_geom_angle
_geom_angle_site_symmetry_1
_geom_angle_site_symmetry_3
C1 O1 H1 101.43(8) 1_555 1_555
C3 O2 H1 104.04(9) 1_555 1_555
O1 C1 C2 121.43(6) 1_555 1_555
O1 C1 C4 118.08(6) 1_555 1_555
C2 C1 C4 120.49(5) 1_555 1_555
C1 C2 C2 120.47(5) 1_555 -3_456
C1 C2 C3 117.56(5) 1_555 1_555
C2 C2 C3 121.97(5) -3_456 1_555
O2 C3 C2 121.56(6) 1_555 1_555
O2 C3 C5 114.56(6) 1_555 1_555
C2 C3 C5 123.88(5) 1_555 1_555
C1 C4 H2 109.63(11) 1_555 1_555
C1 C4 H3 109.27(11) 1_555 1_555
C1 C4 H4 111.58(12) 1_555 1_555
H2 C4 H3 110.30(17) 1_555 1_555
H2 C4 H4 106.39(16) 1_555 1_555
H3 C4 H4 109.64(17) 1_555 1_555
C3 C5 H5 112.32(11) 1_555 1_555
C3 C5 H6 109.81(11) 1_555 1_555
C3 C5 H7 109.04(12) 1_555 1_555
H5 C5 H6 109.84(18) 1_555 1_555
H5 C5 H7 108.68(17) 1_555 1_555
H6 C5 H7 107.00(19) 1_555 1_555
O1 H1 O2 153.85(13) 1_555 1_555

loop_
_geom_bond_atom_site_label_1
_geom_bond_atom_site_label_2
_geom_bond_distance
_geom_bond_site_symmetry_2
O1 C1 1.2659(9) 1_555
O1 H1 1.4113(20) 1_555
O2 C3 1.3086(9) 1_555
O2 H1 1.0816(20) 1_555
C1 O1 1.2659(9) 1_555
C1 C2 1.4364(9) 1_555
C1 C4 1.4913(9) 1_555
C2 C1 1.4364(9) 1_555
C2 C2 1.4895(10) -3_455
C2 C3 1.3867(9) 1_555
C3 O2 1.3086(9) 1_555
C3 C2 1.3867(9) 1_555
C3 C5 1.4897(9) 1_555
C4 C1 1.4913(9) 1_555
C4 H2 1.0825(18) 1_555
C4 H3 1.0823(17) 1_555
C4 H4 1.0812(19) 1_555
C5 C3 1.4897(9) 1_555
C5 H5 1.0797(17) 1_555
C5 H6 1.0798(19) 1_555
C5 H7 1.0854(18) 1_555
H1 O1 1.4113(20) 1_555
H1 O2 1.0816(20) 1_555
H2 C4 1.0825(18) 1_555
H3 C4 1.0823(17) 1_555
H4 C4 1.0812(19) 1_555
H5 C5 1.0797(17) 1_555
H6 C5 1.0798(19) 1_555
H7 C5 1.0854(18) 1_555
